data_4505089
loop_
_publ_author_name
'Bhogala, Balakrishna R.'
'Vishweshwar, Peddy'
'Nangia, Ashwini'

_publ_contact_author
;
    Prof. Ashwini Nangia
    School of Chemistry
    Univerisity of Hyderabad
    Hyderabad  500 046
    India
;
_publ_section_title
;
 Equivalence of NH4+, NH2NH3+, and OHNH3+in Directing the
 Noncentrosymmetric Diamondoid Network of
 O&#x2212;H&#x00B7;&#x00B7;&#x00B7;O-Hydrogen Bonds in Dihydrogen
 Cyclohexane Tricarboxylate
;
_journal_issue 3
_journal_name_full 'Crystal Growth &amp; Design'
_journal_page_first 1271
_journal_paper_doi 10.1021/cg0500270
_journal_volume 5
_journal_year 2005
_chemical_formula_moiety '(C9 H11 O6-) (C2 H8 N)'
_chemical_formula_sum 'C11 H19 N O6'
_chemical_formula_weight 261.27
_chemical_name_systematic
; 
 Ethylammonium Cyclohexane-3cis,5cis-dicarboxylic acid-1-carboxylate
;
_space_group_IT_number 2
_symmetry_cell_setting triclinic
_symmetry_space_group_name_Hall '-P 1'
_symmetry_space_group_name_H-M 'P -1'
_atom_sites_solution_hydrogens geom
_atom_sites_solution_primary direct
_atom_sites_solution_secondary difmap
_audit_creation_method SHELXL-97
_cell_angle_alpha 91.741(2)
_cell_angle_beta 94.436(2)
_cell_angle_gamma 97.239(2)
_cell_formula_units_Z 2
_cell_length_a 7.6682(9)
_cell_length_b 8.4743(10)
_cell_length_c 9.5164(12)
_cell_measurement_reflns_used 4291
_cell_measurement_temperature 100(2)
_cell_measurement_theta_max 28.25
_cell_measurement_theta_min 2.42
_cell_volume 611.13(13)
_computing_cell_refinement 'Bruker SMART'
_computing_data_collection 'Bruker SMART'
_computing_data_reduction 'Bruker SAINT Plus'
_computing_molecular_graphics 'PLUTON (Spek, 1992)'
_computing_publication_material 'SHELXL-97 (Sheldrick, 1997)'
_computing_structure_refinement 'SHELXL-97 (Sheldrick, 1997)'
_computing_structure_solution 'SHELXS-97 (Sheldrick, 1990)'
_diffrn_ambient_temperature 100(2)
_diffrn_measured_fraction_theta_full 0.995
_diffrn_measured_fraction_theta_max 0.995
_diffrn_measurement_device_type 'CCD area detector'
_diffrn_measurement_method 'phi and omega scans'
_diffrn_radiation_monochromator graphite
_diffrn_radiation_source 'fine-focus sealed tube'
_diffrn_radiation_type MoK\a
_diffrn_radiation_wavelength 0.71073
_diffrn_reflns_av_R_equivalents 0.0241
_diffrn_reflns_av_sigmaI/netI 0.0221
_diffrn_reflns_limit_h_max 9
_diffrn_reflns_limit_h_min -9
_diffrn_reflns_limit_k_max 10
_diffrn_reflns_limit_k_min -10
_diffrn_reflns_limit_l_max 11
_diffrn_reflns_limit_l_min -11
_diffrn_reflns_number 9073
_diffrn_reflns_theta_full 25.78
_diffrn_reflns_theta_max 25.78
_diffrn_reflns_theta_min 2.15
_exptl_absorpt_coefficient_mu 0.116
_exptl_absorpt_correction_T_max 0.9795
_exptl_absorpt_correction_T_min 0.9520
_exptl_absorpt_correction_type empirical
_exptl_absorpt_process_details SADABS
_exptl_crystal_colour colourless
_exptl_crystal_density_diffrn 1.420
_exptl_crystal_density_method 'not measured'
_exptl_crystal_description block
_exptl_crystal_F_000 280
_exptl_crystal_preparation (Ethanol/chloroform)
_exptl_crystal_size_max 0.43
_exptl_crystal_size_mid 0.24
_exptl_crystal_size_min 0.18
_refine_diff_density_max 0.289
_refine_diff_density_min -0.221
_refine_diff_density_rms 0.048
_refine_ls_extinction_method none
_refine_ls_goodness_of_fit_ref 1.095
_refine_ls_hydrogen_treatment mixed
_refine_ls_matrix_type full
_refine_ls_number_parameters 184
_refine_ls_number_reflns 2347
_refine_ls_number_restraints 0
_refine_ls_restrained_S_all 1.095
_refine_ls_R_factor_all 0.0444
_refine_ls_R_factor_gt 0.0408
_refine_ls_shift/su_max 0.000
_refine_ls_shift/su_mean 0.000
_refine_ls_structure_factor_coef Fsqd
_refine_ls_weighting_details 'calc w=1/[\s^2^(Fo^2^)+(0.0468P)^2^+0.2837P] where P=(Fo^2^+2Fc^2^)/3'
_refine_ls_weighting_scheme calc
_refine_ls_wR_factor_gt 0.0987
_refine_ls_wR_factor_ref 0.1008
_reflns_number_gt 2176
_reflns_number_total 2347
_reflns_threshold_expression >2sigma(I)
_cod_data_source_file cg0500270si20050125_084339.cif
_cod_data_source_block an124_m
_cod_depositor_comments
;
The following automatic conversions were performed:

'_symmetry_cell_setting' value 'Triclinic' changed to 'triclinic'
according to /home/saulius/struct/CIF-dictionaries/cif_core.dic
dictionary named 'cif_core.dic' version 2.4.1 from 2010-06-29.

Automatic conversion script
Id: cif_fix_values 1715 2011-07-08 13:25:40Z adriana 
;
_cod_database_code 4505089

loop_
_symmetry_equiv_pos_as_xyz
'x, y, z'
'-x, -y, -z'

loop_
_atom_site_label
_atom_site_type_symbol
_atom_site_fract_x
_atom_site_fract_y
_atom_site_fract_z
_atom_site_U_iso_or_equiv
_atom_site_adp_type
_atom_site_occupancy
_atom_site_symmetry_multiplicity
_atom_site_calc_flag
_atom_site_refinement_flags
O4 O 0.08483(14) 0.24991(12) 0.47252(11) 0.0201(3) Uani 1 1 d .
O6 O 0.22138(15) 0.92159(13) 0.27028(11) 0.0231(3) Uani 1 1 d .
O5 O 0.28135(15) 0.43564(14) 0.58592(11) 0.0244(3) Uani 1 1 d .
O2 O 0.19101(15) 0.36714(13) -0.16924(11) 0.0245(3) Uani 1 1 d .
O7 O 0.32436(19) 0.90151(15) 0.05912(12) 0.0336(3) Uani 1 1 d .
O3 O 0.21247(18) 0.14958(13) -0.05025(11) 0.0308(3) Uani 1 1 d .
N1 N 0.87732(17) -0.01652(16) 0.31448(14) 0.0183(3) Uani 1 1 d .
C8 C 0.20114(19) 0.36131(17) 0.47066(15) 0.0161(3) Uani 1 1 d .
C9 C 0.19560(19) 0.33032(17) 0.20613(15) 0.0168(3) Uani 1 1 d .
H9A H 0.2189 0.2187 0.2153 0.020 Uiso 1 1 calc R
H9B H 0.0663 0.3311 0.1945 0.020 Uiso 1 1 calc R
C10 C 0.27253(19) 0.42893(17) 0.33871(15) 0.0164(3) Uani 1 1 d .
H10 H 0.4028 0.4257 0.3469 0.020 Uiso 1 1 calc R
C11 C 0.28070(19) 0.84471(18) 0.18098(15) 0.0180(3) Uani 1 1 d .
C12 C 0.22225(19) 0.29831(18) -0.05776(15) 0.0172(3) Uani 1 1 d .
C13 C 0.24221(19) 0.60397(17) 0.32753(15) 0.0169(3) Uani 1 1 d .
H13A H 0.1142 0.6116 0.3232 0.020 Uiso 1 1 calc R
H13B H 0.2991 0.6658 0.4124 0.020 Uiso 1 1 calc R
C14 C 0.31851(19) 0.67423(17) 0.19581(15) 0.0170(3) Uani 1 1 d .
H14 H 0.4494 0.6755 0.2075 0.020 Uiso 1 1 calc R
C15 C 0.24894(19) 0.57288(17) 0.06213(15) 0.0165(3) Uani 1 1 d .
H15A H 0.1211 0.5784 0.0431 0.020 Uiso 1 1 calc R
H15B H 0.3093 0.6165 -0.0192 0.020 Uiso 1 1 calc R
C16 C 0.27935(19) 0.39978(17) 0.07733(15) 0.0168(3) Uani 1 1 d .
H16 H 0.4095 0.3996 0.0954 0.020 Uiso 1 1 calc R
C17 C 0.7091(2) 0.01471(19) 0.37056(16) 0.0216(3) Uani 1 1 d .
H17A H 0.7288 0.0385 0.4735 0.026 Uiso 1 1 calc R
H17B H 0.6213 -0.0816 0.3547 0.026 Uiso 1 1 calc R
C18 C 0.6381(2) 0.1530(2) 0.29967(18) 0.0267(4) Uani 1 1 d .
H18A H 0.7229 0.2493 0.3186 0.040 Uiso 1 1 calc R
H18B H 0.5257 0.1696 0.3367 0.040 Uiso 1 1 calc R
H18C H 0.6196 0.1300 0.1977 0.040 Uiso 1 1 calc R
H1A H 0.956(2) 0.070(2) 0.3240(19) 0.022(4) Uiso 1 1 d .
H1B H 0.862(3) -0.048(2) 0.222(2) 0.031(5) Uiso 1 1 d .
H1C H 0.921(3) -0.096(3) 0.362(2) 0.033(5) Uiso 1 1 d .
H5 H 0.239(3) 0.399(3) 0.660(3) 0.046(6) Uiso 1 1 d .
H7 H 0.284(3) 0.995(3) 0.046(3) 0.068(8) Uiso 1 1 d .

loop_
_atom_site_aniso_label
_atom_site_aniso_U_11
_atom_site_aniso_U_22
_atom_site_aniso_U_33
_atom_site_aniso_U_23
_atom_site_aniso_U_13
_atom_site_aniso_U_12
O4 0.0245(6) 0.0186(6) 0.0157(5) -0.0005(4) 0.0020(4) -0.0032(4)
O6 0.0315(6) 0.0179(6) 0.0208(6) -0.0011(4) 0.0058(5) 0.0050(5)
O5 0.0327(6) 0.0255(6) 0.0114(5) -0.0007(4) 0.0012(4) -0.0091(5)
O2 0.0378(7) 0.0235(6) 0.0124(5) 0.0008(4) 0.0020(5) 0.0053(5)
O7 0.0653(9) 0.0187(6) 0.0201(6) 0.0045(5) 0.0138(6) 0.0118(6)
O3 0.0583(8) 0.0174(6) 0.0160(6) -0.0027(4) -0.0040(5) 0.0065(5)
N1 0.0221(7) 0.0155(7) 0.0163(7) -0.0022(5) 0.0005(5) -0.0008(6)
C8 0.0193(7) 0.0144(7) 0.0147(7) -0.0011(5) 0.0001(5) 0.0031(6)
C9 0.0218(7) 0.0150(7) 0.0132(7) -0.0015(6) 0.0027(6) 0.0004(6)
C10 0.0192(7) 0.0155(7) 0.0141(7) -0.0009(6) 0.0007(5) 0.0011(6)
C11 0.0209(7) 0.0166(7) 0.0154(7) 0.0007(6) -0.0002(6) -0.0010(6)
C12 0.0192(7) 0.0194(8) 0.0133(7) -0.0006(6) 0.0036(5) 0.0028(6)
C13 0.0221(7) 0.0150(7) 0.0134(7) -0.0015(5) 0.0023(6) 0.0014(6)
C14 0.0194(7) 0.0157(7) 0.0157(7) 0.0000(6) 0.0020(6) 0.0010(6)
C15 0.0207(7) 0.0159(7) 0.0127(7) 0.0002(5) 0.0023(5) 0.0016(6)
C16 0.0204(7) 0.0162(7) 0.0138(7) -0.0009(6) 0.0025(6) 0.0017(6)
C17 0.0220(8) 0.0237(8) 0.0186(7) -0.0015(6) 0.0033(6) 0.0006(6)
C18 0.0295(9) 0.0254(9) 0.0253(8) -0.0052(7) -0.0007(7) 0.0076(7)

loop_
_atom_type_symbol
_atom_type_description
_atom_type_scat_dispersion_real
_atom_type_scat_dispersion_imag
_atom_type_scat_source
C C 0.0033 0.0016 'International Tables Vol C Tables 4.2.6.8 and 6.1.1.4'
H H 0.0000 0.0000 'International Tables Vol C Tables 4.2.6.8 and 6.1.1.4'
N N 0.0061 0.0033 'International Tables Vol C Tables 4.2.6.8 and 6.1.1.4'
O O 0.0106 0.0060 'International Tables Vol C Tables 4.2.6.8 and 6.1.1.4'

loop_
_geom_angle_atom_site_label_1
_geom_angle_atom_site_label_2
_geom_angle_atom_site_label_3
_geom_angle
C8 O5 H5 112.0(15)
C11 O7 H7 110.2(17)
C17 N1 H1A 110.8(11)
C17 N1 H1B 111.7(12)
H1A N1 H1B 108.5(17)
C17 N1 H1C 109.7(12)
H1A N1 H1C 108.9(17)
H1B N1 H1C 107.1(17)
O4 C8 O5 123.08(13)
O4 C8 C10 124.75(13)
O5 C8 C10 112.16(12)
C16 C9 C10 109.67(12)
C16 C9 H9A 109.7
C10 C9 H9A 109.7
C16 C9 H9B 109.7
C10 C9 H9B 109.7
H9A C9 H9B 108.2
C8 C10 C9 112.15(12)
C8 C10 C13 110.50(11)
C9 C10 C13 111.39(12)
C8 C10 H10 107.5
C9 C10 H10 107.5
C13 C10 H10 107.5
O6 C11 O7 123.41(14)
O6 C11 C14 124.61(13)
O7 C11 C14 111.97(12)
O2 C12 O3 123.77(13)
O2 C12 C16 118.47(13)
O3 C12 C16 117.75(12)
C14 C13 C10 110.68(11)
C14 C13 H13A 109.5
C10 C13 H13A 109.5
C14 C13 H13B 109.5
C10 C13 H13B 109.5
H13A C13 H13B 108.1
C11 C14 C13 110.65(12)
C11 C14 C15 110.70(12)
C13 C14 C15 111.78(12)
C11 C14 H14 107.8
C13 C14 H14 107.8
C15 C14 H14 107.8
C16 C15 C14 111.44(12)
C16 C15 H15A 109.3
C14 C15 H15A 109.3
C16 C15 H15B 109.3
C14 C15 H15B 109.3
H15A C15 H15B 108.0
C15 C16 C9 110.95(12)
C15 C16 C12 112.54(12)
C9 C16 C12 112.79(12)
C15 C16 H16 106.7
C9 C16 H16 106.7
C12 C16 H16 106.7
N1 C17 C18 110.99(13)
N1 C17 H17A 109.4
C18 C17 H17A 109.4
N1 C17 H17B 109.4
C18 C17 H17B 109.4
H17A C17 H17B 108.0
C17 C18 H18A 109.5
C17 C18 H18B 109.5
H18A C18 H18B 109.5
C17 C18 H18C 109.5
H18A C18 H18C 109.5
H18B C18 H18C 109.5

loop_
_geom_bond_atom_site_label_1
_geom_bond_atom_site_label_2
_geom_bond_distance
O4 C8 1.2159(18)
O6 C11 1.2060(19)
O5 C8 1.3169(18)
O5 H5 0.85(2)
O2 C12 1.2476(18)
O7 C11 1.3198(19)
O7 H7 0.89(3)
O3 C12 1.2578(19)
N1 C17 1.484(2)
N1 H1A 0.89(2)
N1 H1B 0.91(2)
N1 H1C 0.91(2)
C8 C10 1.509(2)
C9 C16 1.5270(19)
C9 C10 1.5280(19)
C9 H9A 0.9900
C9 H9B 0.9900
C10 C13 1.536(2)
C10 H10 1.0000
C11 C14 1.517(2)
C12 C16 1.528(2)
C13 C14 1.5294(19)
C13 H13A 0.9900
C13 H13B 0.9900
C14 C15 1.5342(19)
C14 H14 1.0000
C15 C16 1.523(2)
C15 H15A 0.9900
C15 H15B 0.9900
C16 H16 1.0000
C17 C18 1.509(2)
C17 H17A 0.9900
C17 H17B 0.9900
C18 H18A 0.9800
C18 H18B 0.9800
C18 H18C 0.9800
